data_4089312
loop_
_publ_author_name
'Uehara, Kazuhiro'
'Hikichi, Shiro'
'Akita, Munetaka'

_publ_section_title
;
 Rational Synthesis and Reversible Metal&#x2212;Metal Bond Scission of
 Heterobimetallic Xenophilic Complexes Containing an Unsupported, Polar
 Metal&#x2212;Metal Bond, TpiPr2M&#x2212;Co(CO)3L (M = Ni, Co, Fe, Mn; L =
 CO, PPh3)
;
_journal_issue 24
_journal_name_full Organometallics
_journal_page_first 5002
_journal_paper_doi 10.1021/om010651j
_journal_volume 20
_journal_year 2001
_chemical_formula_sum 'C31 H46 B Co N6 Ni O4'
_chemical_formula_weight 695.19
_chemical_name_common 'compound 1Ni'
_space_group_IT_number 62
_space_group_name_Hall '-P 2ac 2n'
_space_group_name_H-M_alt 'P n m a'
_atom_sites_solution_hydrogens geom
_atom_sites_solution_primary direct
_atom_sites_solution_secondary difmap
_audit_creation_method SHELXL-97
_cell_angle_alpha 90.00
_cell_angle_beta 90.00
_cell_angle_gamma 90.00
_cell_formula_units_Z 4
_cell_length_a 18.9753(14)
_cell_length_b 17.1600(7)
_cell_length_c 11.1031(8)
_cell_measurement_temperature 213(2)
_cell_volume 3615.3(4)
_computing_structure_refinement 'SHELXL-97 (Sheldrick, 1997)'
_computing_structure_solution 'SHELXS-97 (Sheldrick, 1990)'
_diffrn_ambient_temperature 213(2)
_diffrn_measured_fraction_theta_full 0.931
_diffrn_measured_fraction_theta_max 0.931
_diffrn_radiation_monochromator graphite
_diffrn_radiation_source 'fine-focus sealed tube'
_diffrn_radiation_type 'Mo K\a'
_diffrn_radiation_wavelength 0.71069
_diffrn_reflns_av_R_equivalents 0.0000
_diffrn_reflns_av_sigmaI/netI 0.0929
_diffrn_reflns_limit_h_max 24
_diffrn_reflns_limit_h_min 0
_diffrn_reflns_limit_k_max 20
_diffrn_reflns_limit_k_min 0
_diffrn_reflns_limit_l_max 0
_diffrn_reflns_limit_l_min -13
_diffrn_reflns_number 3991
_diffrn_reflns_theta_full 27.47
_diffrn_reflns_theta_max 27.47
_diffrn_reflns_theta_min 2.13
_exptl_absorpt_coefficient_mu 1.020
_exptl_crystal_density_diffrn 1.277
_exptl_crystal_density_method 'not measured'
_exptl_crystal_F_000 1464
_refine_diff_density_max 0.466
_refine_diff_density_min -0.847
_refine_diff_density_rms 0.227
_refine_ls_extinction_method none
_refine_ls_goodness_of_fit_ref 0.662
_refine_ls_hydrogen_treatment mixed
_refine_ls_matrix_type full
_refine_ls_number_parameters 226
_refine_ls_number_reflns 3991
_refine_ls_number_restraints 0
_refine_ls_restrained_S_all 0.662
_refine_ls_R_factor_all 0.0779
_refine_ls_R_factor_gt 0.0430
_refine_ls_shift/su_max 0.000
_refine_ls_shift/su_mean 0.000
_refine_ls_structure_factor_coef Fsqd
_refine_ls_weighting_details 'calc w=1/[\s^2^(Fo^2^)+(0.1000P)^2^+0.0000P] where P=(Fo^2^+2Fc^2^)/3'
_refine_ls_weighting_scheme calc
_refine_ls_wR_factor_gt 0.1117
_refine_ls_wR_factor_ref 0.1269
_reflns_number_gt 2456
_reflns_number_total 3991
_reflns_threshold_expression >2sigma(I)
_cod_data_source_file om010651j.cif
_cod_data_source_block shelxl
_cod_depositor_comments
;
 Corrected the values of the '_diffrn_radiation_type' and
 '_refine_ls_weighting_details' data items by replacing a
 sequence of malformed symbols with the backslash symbol ('\')
 after consulting the original publication.

 Antanas Vaitkus,
 2019-12-11
;
_cod_database_code 4089312

loop_
_symmetry_equiv_pos_as_xyz
'x, y, z'
'x+1/2, -y+1/2, -z+1/2'
'-x, y+1/2, -z'
'-x+1/2, -y, z+1/2'
'-x, -y, -z'
'-x-1/2, y-1/2, z-1/2'
'x, -y-1/2, z'
'x-1/2, y, -z-1/2'

loop_
_atom_site_label
_atom_site_type_symbol
_atom_site_fract_x
_atom_site_fract_y
_atom_site_fract_z
_atom_site_U_iso_or_equiv
_atom_site_adp_type
_atom_site_occupancy
_atom_site_symmetry_multiplicity
_atom_site_calc_flag
_atom_site_refinement_flags
Ni1 Ni 0.01746(3) 0.2500 0.93498(5) 0.03718(15) Uani 1 2 d S
Co1 Co 0.14086(3) 0.2500 0.86588(6) 0.04896(18) Uani 1 2 d S
O1 O 0.2907(2) 0.2500 0.8014(5) 0.1103(16) Uani 1 2 d S
O2 O 0.0771(3) 0.2500 0.6272(4) 0.1205(19) Uani 1 2 d S
O3 O 0.13274(16) 0.39332(14) 1.0053(3) 0.0894(9) Uani 1 1 d .
N11 N -0.00930(16) 0.2500 1.1099(3) 0.0368(7) Uani 1 2 d S
N12 N -0.08104(16) 0.2500 1.1316(3) 0.0370(7) Uani 1 2 d S
N21 N -0.05220(13) 0.33377(12) 0.8960(2) 0.0421(6) Uani 1 1 d .
N22 N -0.11754(11) 0.32346(11) 0.9465(2) 0.0380(5) Uani 1 1 d .
C1 C 0.2321(3) 0.2500 0.8263(5) 0.0735(15) Uani 1 2 d S
C2 C 0.1002(3) 0.2500 0.7234(6) 0.0762(15) Uani 1 2 d S
C3 C 0.13350(19) 0.3365(2) 0.9500(3) 0.0606(9) Uani 1 1 d .
C11 C 0.0228(2) 0.2500 1.2176(4) 0.0415(9) Uani 1 2 d S
C12 C -0.0278(2) 0.2500 1.3068(4) 0.0549(11) Uani 1 2 d S
C13 C -0.0926(2) 0.2500 1.2524(4) 0.0460(10) Uani 1 2 d S
C14 C 0.1015(2) 0.2500 1.2322(4) 0.0468(10) Uani 1 2 d S
C15 C 0.12623(19) 0.3226(2) 1.2989(4) 0.0778(12) Uani 1 1 d .
H15A H 0.1114 0.3682 1.2557 0.078 Uiso 1 1 calc R
H15B H 0.1767 0.3222 1.3048 0.078 Uiso 1 1 calc R
H15C H 0.1062 0.3233 1.3783 0.078 Uiso 1 1 calc R
C16 C -0.1642(3) 0.2500 1.3093(4) 0.0600(12) Uani 1 2 d S
C17 C -0.1745(2) 0.3218(3) 1.3853(4) 0.0967(15) Uani 1 1 d .
H17A H -0.1656 0.3674 1.3375 0.097 Uiso 1 1 calc R
H17B H -0.1424 0.3207 1.4521 0.097 Uiso 1 1 calc R
H17C H -0.2220 0.3232 1.4148 0.097 Uiso 1 1 calc R
C21 C -0.05384(16) 0.40047(15) 0.8331(3) 0.0502(7) Uani 1 1 d .
C22 C -0.12053(17) 0.43271(16) 0.8418(3) 0.0564(8) Uani 1 1 d .
C23 C -0.15959(15) 0.38384(14) 0.9139(3) 0.0447(7) Uani 1 1 d .
C24 C 0.0082(2) 0.4313(2) 0.7638(4) 0.0764(12) Uani 1 1 d .
C25 C -0.0094(3) 0.4343(5) 0.6312(5) 0.149(3) Uani 1 1 d .
H25A H -0.0256 0.3841 0.6051 0.149 Uiso 1 1 calc R
H25B H 0.0320 0.4485 0.5864 0.149 Uiso 1 1 calc R
H25C H -0.0457 0.4723 0.6177 0.149 Uiso 1 1 calc R
C26 C 0.0306(3) 0.5113(2) 0.8118(6) 0.124(2) Uani 1 1 d .
H26A H 0.0466 0.5061 0.8934 0.124 Uiso 1 1 calc R
H26B H -0.0089 0.5462 0.8092 0.124 Uiso 1 1 calc R
H26C H 0.0680 0.5315 0.7628 0.124 Uiso 1 1 calc R
C27 C -0.23423(16) 0.39384(15) 0.9579(3) 0.0551(8) Uani 1 1 d .
C28 C -0.2790(2) 0.4366(3) 0.8629(5) 0.0984(16) Uani 1 1 d .
H28A H -0.2640 0.4899 0.8577 0.098 Uiso 1 1 calc R
H28B H -0.3277 0.4346 0.8859 0.098 Uiso 1 1 calc R
H28C H -0.2730 0.4118 0.7861 0.098 Uiso 1 1 calc R
C29 C -0.2342(2) 0.4382(3) 1.0738(4) 0.0874(13) Uani 1 1 d .
H29A H -0.2161 0.4897 1.0602 0.087 Uiso 1 1 calc R
H29B H -0.2051 0.4118 1.1315 0.087 Uiso 1 1 calc R
H29C H -0.2815 0.4417 1.1042 0.087 Uiso 1 1 calc R
B1 B -0.1322(2) 0.2500 1.0226(4) 0.0371(9) Uani 1 2 d S
H0 H -0.1806 0.2500 1.0500 0.045 Uiso 1 2 d S
H12 H -0.0172 0.2500 1.3910 0.065 Uiso 1 2 d S
H14 H 0.1223 0.2500 1.1535 0.057 Uiso 1 2 d S
H16 H -0.2002 0.2500 1.2449 0.071 Uiso 1 2 d S
H22 H -0.1368 0.4792 0.8032 0.068 Uiso 1 1 d .
H24 H 0.0465 0.3942 0.7738 0.091 Uiso 1 1 d .
H27 H -0.2544 0.3434 0.9713 0.066 Uiso 1 1 d .

loop_
_atom_site_aniso_label
_atom_site_aniso_U_11
_atom_site_aniso_U_22
_atom_site_aniso_U_33
_atom_site_aniso_U_23
_atom_site_aniso_U_13
_atom_site_aniso_U_12
Ni1 0.0297(3) 0.0445(2) 0.0374(3) 0.000 0.0028(2) 0.000
Co1 0.0358(3) 0.0631(3) 0.0479(4) 0.000 0.0078(3) 0.000
O1 0.045(2) 0.173(4) 0.113(4) 0.000 0.026(3) 0.000
O2 0.130(5) 0.173(5) 0.058(3) 0.000 -0.025(3) 0.000
O3 0.105(2) 0.0586(13) 0.105(3) -0.0124(15) 0.004(2) -0.0109(13)
N11 0.0274(16) 0.0445(15) 0.0383(19) 0.000 -0.0016(15) 0.000
N12 0.0248(16) 0.0472(15) 0.039(2) 0.000 0.0016(15) 0.000
N21 0.0346(13) 0.0492(11) 0.0425(14) 0.0111(10) 0.0023(11) 0.0020(10)
N22 0.0308(12) 0.0390(10) 0.0443(14) 0.0022(9) -0.0008(11) 0.0007(9)
C1 0.055(3) 0.099(4) 0.066(4) 0.000 0.010(3) 0.000
C2 0.071(4) 0.103(4) 0.055(4) 0.000 0.001(3) 0.000
C3 0.057(2) 0.0628(17) 0.062(2) 0.0087(17) 0.0053(18) -0.0078(15)
C11 0.033(2) 0.0528(19) 0.038(2) 0.000 -0.0008(19) 0.000
C12 0.044(3) 0.090(3) 0.030(2) 0.000 -0.003(2) 0.000
C13 0.036(2) 0.063(2) 0.039(3) 0.000 0.006(2) 0.000
C14 0.033(2) 0.062(2) 0.045(3) 0.000 -0.007(2) 0.000
C15 0.051(2) 0.092(2) 0.091(3) -0.027(2) -0.012(2) -0.0100(19)
C16 0.043(3) 0.101(3) 0.036(3) 0.000 0.003(2) 0.000
C17 0.083(3) 0.102(3) 0.104(4) -0.001(3) 0.046(3) 0.021(3)
C21 0.0426(17) 0.0523(14) 0.056(2) 0.0169(14) -0.0012(15) 0.0004(13)
C22 0.0480(18) 0.0472(14) 0.074(2) 0.0192(15) -0.0037(17) 0.0035(13)
C23 0.0372(15) 0.0402(12) 0.057(2) 0.0018(13) -0.0068(14) 0.0008(11)
C24 0.055(2) 0.087(2) 0.087(3) 0.046(2) 0.015(2) 0.0068(18)
C25 0.090(4) 0.260(8) 0.097(4) 0.102(5) 0.025(3) 0.029(5)
C26 0.070(3) 0.082(3) 0.219(7) 0.057(3) 0.026(4) -0.015(2)
C27 0.0372(15) 0.0393(12) 0.089(3) 0.0049(15) -0.0006(18) 0.0026(11)
C28 0.056(3) 0.103(3) 0.136(5) 0.007(3) -0.018(3) 0.025(2)
C29 0.071(3) 0.091(2) 0.101(4) -0.009(3) 0.033(3) -0.011(2)
B1 0.028(2) 0.0432(19) 0.040(3) 0.000 0.003(2) 0.000

loop_
_atom_type_symbol
_atom_type_description
_atom_type_scat_dispersion_real
_atom_type_scat_dispersion_imag
_atom_type_scat_source
C C 0.0033 0.0016 'International Tables Vol C Tables 4.2.6.8 and 6.1.1.4'
H H 0.0000 0.0000 'International Tables Vol C Tables 4.2.6.8 and 6.1.1.4'
O O 0.0106 0.0060 'International Tables Vol C Tables 4.2.6.8 and 6.1.1.4'
N N 0.0061 0.0033 'International Tables Vol C Tables 4.2.6.8 and 6.1.1.4'
Ni Ni 0.3393 1.1124 'International Tables Vol C Tables 4.2.6.8 and 6.1.1.4'
Co Co 0.3494 0.9721 'International Tables Vol C Tables 4.2.6.8 and 6.1.1.4'
B B 0.0013 0.0007 'International Tables Vol C Tables 4.2.6.8 and 6.1.1.4'

loop_
_geom_angle_atom_site_label_1
_geom_angle_atom_site_label_2
_geom_angle_atom_site_label_3
_geom_angle
_geom_angle_site_symmetry_1
_geom_angle_site_symmetry_3
N21 Ni1 N21 91.90(14) . 7_565
N21 Ni1 N11 92.40(9) . .
N21 Ni1 N11 92.40(9) 7_565 .
N21 Ni1 Co1 124.11(7) . .
N21 Ni1 Co1 124.11(7) 7_565 .
N11 Ni1 Co1 122.80(9) . .
C2 Co1 C3 116.27(14) . .
C2 Co1 C3 116.27(14) . 7_565
C3 Co1 C3 115.1(2) . 7_565
C2 Co1 C1 101.7(3) . .
C3 Co1 C1 101.99(15) . .
C3 Co1 C1 101.99(15) 7_565 .
C2 Co1 Ni1 82.2(2) . .
C3 Co1 Ni1 76.07(12) . .
C3 Co1 Ni1 76.07(12) 7_565 .
C1 Co1 Ni1 176.1(2) . .
C11 N11 N12 106.9(3) . .
C11 N11 Ni1 138.4(3) . .
N12 N11 Ni1 114.7(2) . .
C13 N12 N11 109.3(3) . .
C13 N12 B1 132.0(3) . .
N11 N12 B1 118.7(3) . .
C21 N21 N22 107.6(2) . .
C21 N21 Ni1 137.8(2) . .
N22 N21 Ni1 114.59(15) . .
C23 N22 N21 108.9(2) . .
C23 N22 B1 131.6(3) . .
N21 N22 B1 119.5(2) . .
O1 C1 Co1 179.7(6) . .
O2 C2 Co1 176.3(6) . .
O3 C3 Co1 176.2(3) . .
N11 C11 C12 109.0(4) . .
N11 C11 C14 123.1(4) . .
C12 C11 C14 127.9(4) . .
C13 C12 C11 107.9(4) . .
N12 C13 C12 106.9(4) . .
N12 C13 C16 124.2(4) . .
C12 C13 C16 128.9(4) . .
C11 C14 C15 111.0(3) . 7_565
C11 C14 C15 111.0(3) . .
C15 C14 C15 109.8(4) 7_565 .
C13 C16 C17 110.7(3) . 7_565
C13 C16 C17 110.7(3) . .
C17 C16 C17 109.8(5) 7_565 .
N21 C21 C22 109.0(3) . .
N21 C21 C24 123.3(3) . .
C22 C21 C24 127.7(3) . .
C23 C22 C21 106.8(2) . .
N22 C23 C22 107.7(3) . .
N22 C23 C27 123.5(3) . .
C22 C23 C27 128.7(2) . .
C21 C24 C25 109.8(4) . .
C21 C24 C26 110.8(4) . .
C25 C24 C26 111.7(4) . .
C29 C27 C23 109.7(3) . .
C29 C27 C28 110.3(3) . .
C23 C27 C28 110.5(3) . .
N22 B1 N22 109.6(3) . 7_565
N22 B1 N12 108.3(2) . .
N22 B1 N12 108.3(2) 7_565 .

loop_
_geom_bond_atom_site_label_1
_geom_bond_atom_site_label_2
_geom_bond_distance
_geom_bond_site_symmetry_2
Ni1 N21 2.000(2) .
Ni1 N21 2.000(2) 7_565
Ni1 N11 2.007(3) .
Ni1 Co1 2.4641(8) .
Co1 C2 1.760(6) .
Co1 C3 1.760(4) .
Co1 C3 1.760(4) 7_565
Co1 C1 1.785(6) .
O1 C1 1.146(6) .
O2 C2 1.154(7) .
O3 C3 1.152(4) .
N11 C11 1.343(5) .
N11 N12 1.383(4) .
N12 C13 1.360(5) .
N12 B1 1.551(6) .
N21 C21 1.342(3) .
N21 N22 1.372(3) .
N22 C23 1.357(3) .
N22 B1 1.543(3) .
C11 C12 1.379(6) .
C11 C14 1.504(6) .
C12 C13 1.369(6) .
C13 C16 1.498(6) .
C14 C15 1.524(4) 7_565
C14 C15 1.524(4) .
C16 C17 1.507(5) 7_565
C16 C17 1.507(5) .
C21 C22 1.385(4) .
C21 C24 1.502(5) .
C22 C23 1.376(4) .
C23 C27 1.508(4) .
C24 C25 1.511(6) .
C24 C26 1.531(6) .
C27 C29 1.496(5) .
C27 C28 1.539(5) .
B1 N22 1.543(3) 7_565
